data_4505224
loop_
_publ_author_name
'Curtis, Sean M.'
'Le, Nam'
'Fowler, Frank W.'
'Lauher, Joseph W.'

_publ_section_title
;
 A Rational Approach to the Preparation
 ofPolydipyridyldiacetylenes:&#x2009; An Exercise in Crystal Design
;
_journal_issue 6
_journal_name_full 'Crystal Growth &amp; Design'
_journal_page_first 2313
_journal_paper_doi 10.1021/cg050204x
_journal_volume 5
_journal_year 2005
_chemical_formula_sum 'C20 H16 N4 O6'
_chemical_formula_weight 408.40
_chemical_name_systematic
; 
 ? 
;
_space_group_IT_number 15
_symmetry_cell_setting monoclinic
_symmetry_space_group_name_Hall '-C 2yc'
_symmetry_space_group_name_H-M 'C 1 2/c 1'
_atom_sites_solution_hydrogens geom
_atom_sites_solution_primary direct
_atom_sites_solution_secondary difmap
_audit_creation_method SHELXL-97
_cell_angle_alpha 90.00
_cell_angle_beta 97.321(4)
_cell_angle_gamma 90.00
_cell_formula_units_Z 4
_cell_length_a 17.576(3)
_cell_length_b 4.9526(9)
_cell_length_c 22.989(4)
_cell_measurement_temperature 293(2)
_cell_volume 1984.8(6)
_computing_cell_refinement 'Bruker SMART'
_computing_data_collection 'Bruker SMART'
_computing_data_reduction 'Bruker SHELXTL'
_computing_molecular_graphics 'Bruker SHELXTL'
_computing_publication_material 'Bruker SHELXTL'
_computing_structure_refinement 'SHELXL-97 (Sheldrick, 1997)'
_computing_structure_solution 'SHELXS-97 (Sheldrick, 1990)'
_diffrn_ambient_temperature 293(2)
_diffrn_measured_fraction_theta_full 0.999
_diffrn_measured_fraction_theta_max 0.999
_diffrn_measurement_device_type 'CCD area detector'
_diffrn_measurement_method 'phi and omega scans'
_diffrn_radiation_monochromator graphite
_diffrn_radiation_source 'fine-focus sealed tube'
_diffrn_radiation_type MoK\a
_diffrn_radiation_wavelength 0.71073
_diffrn_reflns_av_R_equivalents 0.0506
_diffrn_reflns_av_sigmaI/netI 0.0574
_diffrn_reflns_limit_h_max 21
_diffrn_reflns_limit_h_min -21
_diffrn_reflns_limit_k_max 5
_diffrn_reflns_limit_k_min -5
_diffrn_reflns_limit_l_max 27
_diffrn_reflns_limit_l_min -27
_diffrn_reflns_number 4201
_diffrn_reflns_theta_full 25.27
_diffrn_reflns_theta_max 25.27
_diffrn_reflns_theta_min 1.79
_exptl_absorpt_coefficient_mu 0.104
_exptl_absorpt_correction_type none
_exptl_crystal_density_diffrn 1.380
_exptl_crystal_density_method 'not measured'
_exptl_crystal_F_000 848
_exptl_crystal_size_max .5
_exptl_crystal_size_mid .1
_exptl_crystal_size_min .05
_refine_diff_density_max 0.147
_refine_diff_density_min -0.150
_refine_diff_density_rms 0.039
_refine_ls_extinction_method none
_refine_ls_goodness_of_fit_ref 0.820
_refine_ls_hydrogen_treatment mixed
_refine_ls_matrix_type full
_refine_ls_number_parameters 140
_refine_ls_number_reflns 1436
_refine_ls_number_restraints 0
_refine_ls_restrained_S_all 0.820
_refine_ls_R_factor_all 0.0888
_refine_ls_R_factor_gt 0.0480
_refine_ls_shift/su_max 0.000
_refine_ls_shift/su_mean 0.000
_refine_ls_structure_factor_coef Fsqd
_refine_ls_weighting_details 'calc w=1/[\s^2^(Fo^2^)+(0.0748P)^2^+0.0000P] where P=(Fo^2^+2Fc^2^)/3'
_refine_ls_weighting_scheme calc
_refine_ls_wR_factor_gt 0.1170
_refine_ls_wR_factor_ref 0.1315
_reflns_number_gt 1436
_reflns_number_total 1755
_reflns_threshold_expression >2sigma(I)
_cod_data_source_file cg050204xsi20050508_085012.cif
_cod_data_source_block 1-ox:3-pda
_cod_depositor_comments
;
The following automatic conversions were performed:

'_symmetry_cell_setting' value 'Monoclinic' changed to 'monoclinic'
according to /home/saulius/struct/CIF-dictionaries/cif_core.dic
dictionary named 'cif_core.dic' version 2.4.1 from 2010-06-29.

Automatic conversion script
Id: cif_fix_values 1715 2011-07-08 13:25:40Z adriana 
;
_cod_original_sg_symbol_H-M C2/c
_cod_database_code 4505224

loop_
_symmetry_equiv_pos_as_xyz
'x, y, z'
'-x, y, -z+1/2'
'x+1/2, y+1/2, z'
'-x+1/2, y+1/2, -z+1/2'
'-x, -y, -z'
'x, -y, z-1/2'
'-x+1/2, -y+1/2, -z'
'x+1/2, -y+1/2, z-1/2'

loop_
_atom_site_label
_atom_site_type_symbol
_atom_site_fract_x
_atom_site_fract_y
_atom_site_fract_z
_atom_site_U_iso_or_equiv
_atom_site_adp_type
_atom_site_occupancy
_atom_site_symmetry_multiplicity
_atom_site_calc_flag
_atom_site_refinement_flags
N1 N 0.93268(13) 0.1783(5) 0.45051(10) 0.0572(7) Uani 1 1 d .
H1 H 0.9507 0.3366 0.4594 0.069 Uiso 1 1 calc R
O2 O 0.94445(11) -0.2676(4) 0.46780(9) 0.0729(7) Uani 1 1 d .
C3 C 0.83337(18) 0.8755(7) 0.10905(14) 0.0636(9) Uani 1 1 d .
C4 C 0.96569(16) -0.0339(7) 0.47702(12) 0.0548(8) Uani 1 1 d .
C5 C 0.81897(18) 0.9351(7) 0.16529(15) 0.0696(9) Uani 1 1 d .
H5 H 0.7852 1.0750 0.1705 0.083 Uiso 1 1 calc R
O6 O 0.82489(14) -0.0503(6) 0.31722(11) 0.0945(9) Uani 1 1 d .
N7 N 0.85103(17) 0.8022(7) 0.21224(12) 0.0805(9) Uani 1 1 d .
C8 C 0.86681(16) 0.1505(6) 0.40673(12) 0.0639(9) Uani 1 1 d .
H8A H 0.8424 0.3255 0.4002 0.077 Uiso 1 1 calc R
H8B H 0.8303 0.0300 0.4216 0.077 Uiso 1 1 calc R
C9 C 0.88325(18) 0.6650(7) 0.10180(15) 0.0712(9) Uani 1 1 d .
H9 H 0.8938 0.6171 0.0645 0.085 Uiso 1 1 calc R
O10 O 0.94800(15) 0.0478(6) 0.33388(11) 0.1053(10) Uani 1 1 d .
C11 C 0.8855(2) 0.0435(6) 0.34923(14) 0.0641(9) Uani 1 1 d .
C12 C 0.79771(18) 1.0317(7) 0.06146(15) 0.0692(10) Uani 1 1 d .
C13 C 0.91667(19) 0.5290(8) 0.14989(19) 0.0829(11) Uani 1 1 d .
H13 H 0.9506 0.3883 0.1459 0.100 Uiso 1 1 calc R
C14 C 0.8996(2) 0.6022(9) 0.20456(18) 0.0854(11) Uani 1 1 d .
H14 H 0.9227 0.5090 0.2372 0.103 Uiso 1 1 calc R
C15 C 0.76721(19) 1.1703(7) 0.02220(14) 0.0702(10) Uani 1 1 d .
H16 H 0.8382(18) -0.104(7) 0.2744(17) 0.098(11) Uiso 1 1 d .

loop_
_atom_site_aniso_label
_atom_site_aniso_U_11
_atom_site_aniso_U_22
_atom_site_aniso_U_33
_atom_site_aniso_U_23
_atom_site_aniso_U_13
_atom_site_aniso_U_12
N1 0.0677(16) 0.0381(16) 0.0625(16) -0.0043(13) -0.0045(13) 0.0014(13)
O2 0.0776(15) 0.0393(15) 0.0960(17) -0.0074(11) -0.0107(12) -0.0032(11)
C3 0.061(2) 0.070(2) 0.059(2) -0.0032(19) 0.0068(16) -0.0097(18)
C4 0.062(2) 0.044(2) 0.059(2) -0.0025(17) 0.0088(13) 0.0044(17)
C5 0.066(2) 0.075(2) 0.067(2) -0.0049(19) 0.0047(18) -0.0070(18)
O6 0.0739(17) 0.142(3) 0.0656(16) -0.0201(15) 0.0000(13) -0.0168(15)
N7 0.082(2) 0.093(2) 0.063(2) -0.0030(17) -0.0036(16) -0.0074(19)
C8 0.069(2) 0.056(2) 0.064(2) 0.0016(17) -0.0023(16) 0.0062(17)
C9 0.070(2) 0.069(2) 0.076(2) 0.000(2) 0.0137(18) -0.005(2)
O10 0.0705(17) 0.156(3) 0.0923(18) -0.0331(16) 0.0194(14) -0.0218(17)
C11 0.061(2) 0.066(2) 0.063(2) -0.0018(17) -0.0006(19) -0.0033(18)
C12 0.064(2) 0.075(3) 0.068(2) -0.007(2) 0.0102(18) -0.0071(19)
C13 0.061(2) 0.082(3) 0.105(3) 0.004(2) 0.006(2) 0.0043(19)
C14 0.072(3) 0.098(3) 0.082(3) 0.013(2) -0.009(2) -0.003(2)
C15 0.072(2) 0.073(3) 0.066(2) -0.0074(19) 0.0101(19) -0.0039(19)

loop_
_atom_type_symbol
_atom_type_description
_atom_type_scat_dispersion_real
_atom_type_scat_dispersion_imag
_atom_type_scat_source
C C 0.0033 0.0016 'International Tables Vol C Tables 4.2.6.8 and 6.1.1.4'
H H 0.0000 0.0000 'International Tables Vol C Tables 4.2.6.8 and 6.1.1.4'
N N 0.0061 0.0033 'International Tables Vol C Tables 4.2.6.8 and 6.1.1.4'
O O 0.0106 0.0060 'International Tables Vol C Tables 4.2.6.8 and 6.1.1.4'

loop_
_geom_angle_atom_site_label_1
_geom_angle_atom_site_label_2
_geom_angle_atom_site_label_3
_geom_angle
_geom_angle_site_symmetry_3
C4 N1 C8 121.1(3) .
C5 C3 C9 117.9(3) .
C5 C3 C12 119.3(3) .
C9 C3 C12 122.8(3) .
O2 C4 N1 124.7(3) .
O2 C4 C4 121.3(4) 5_756
N1 C4 C4 114.0(4) 5_756
N7 C5 C3 123.1(3) .
C5 N7 C14 118.3(3) .
N1 C8 C11 113.7(3) .
C13 C9 C3 119.2(3) .
O10 C11 O6 123.8(3) .
O10 C11 C8 124.5(3) .
O6 C11 C8 111.6(3) .
C15 C12 C3 178.1(4) .
C9 C13 C14 119.3(4) .
N7 C14 C13 122.3(4) .
C12 C15 C15 179.5(5) 7_675

loop_
_geom_bond_atom_site_label_1
_geom_bond_atom_site_label_2
_geom_bond_distance
_geom_bond_site_symmetry_2
N1 C4 1.312(4) .
N1 C8 1.441(3) .
O2 C4 1.226(3) .
C3 C5 1.381(4) .
C3 C9 1.386(4) .
C3 C12 1.419(5) .
C4 C4 1.536(6) 5_756
C5 N7 1.327(4) .
O6 C11 1.302(3) .
N7 C14 1.334(4) .
C8 C11 1.499(4) .
C9 C13 1.362(4) .
O10 C11 1.195(3) .
C12 C15 1.204(4) .
C13 C14 1.377(5) .
C15 C15 1.369(7) 7_675
